data_7132751
loop_
_publ_author_name
'Hitchings, Thomas J.'
'Scatena, Rebecca'
'Allan, David R.'
'Cairns, Andrew B.'
'Saines, Paul J.'

_publ_section_title
;
 Negative linear compressibility exhibited by the hybrid perovskite
 [(NH<sub>2</sub>)<sub>3</sub>C]Er(HCO<sub>2</sub>)<sub>2</sub>(C<sub>2</sub>O<sub>4</sub>).
;
_journal_issue 24
_journal_name_full 'Chemical communications (Cambridge, England)'
_journal_page_first 3271
_journal_page_last 3274
_journal_paper_doi 10.1039/d3cc06208b
_journal_volume 60
_journal_year 2024
_chemical_formula_moiety 'C4 H2 Er O8, C H6 N3'
_chemical_formula_sum 'C5 H8 Er N3 O8'
_chemical_formula_weight 405.40
_chemical_name_common 'Guanadinium Erbium(III) Formate Oxalate'
_chemical_name_systematic 34_GUA03
_space_group_crystal_system orthorhombic
_space_group_IT_number 54
_space_group_name_Hall '-P 2a 2ac'
_space_group_name_H-M_alt 'P c c a'
_atom_sites_solution_hydrogens mixed
_atom_sites_solution_primary direct
_audit_creation_date 2023-12-19
_audit_creation_method
;
Olex2 1.5
(compiled 2023.08.24 svn.re1ec1418 for OlexSys, GUI svn.r6817)
;
_audit_update_record
;
2023-12-20 deposited with the CCDC.	2024-02-22 downloaded from the CCDC.
;
_cell_angle_alpha 90
_cell_angle_beta 90
_cell_angle_gamma 90
_cell_formula_units_Z 4
_cell_length_a 7.801(2)
_cell_length_b 6.5107(13)
_cell_length_c 19.64(2)
_cell_measurement_reflns_used 1842
_cell_measurement_temperature 300
_cell_measurement_theta_max 12.602
_cell_measurement_theta_min 2.139
_cell_volume 997.5(11)
_computing_molecular_graphics 'Olex2 1.5 (Dolomanov et al., 2009)'
_computing_publication_material 'Olex2 1.5 (Dolomanov et al., 2009)'
_computing_structure_refinement 'SHELXL 2013/4 (Sheldrick, 2015)'
_computing_structure_solution 'SHELXS  (Sheldrick, 2008)'
_diffrn_ambient_temperature 300
_diffrn_measured_fraction_theta_full 0.223
_diffrn_measured_fraction_theta_max 0.534
_diffrn_measurement_device_type I19-2
_diffrn_measurement_method Shutterless
_diffrn_radiation_type Synchrotron
_diffrn_radiation_wavelength 0.4859
_diffrn_reflns_av_R_equivalents 0.0981
_diffrn_reflns_av_unetI/netI 0.0796
_diffrn_reflns_Laue_measured_fraction_full 0.223
_diffrn_reflns_Laue_measured_fraction_max 0.534
_diffrn_reflns_limit_h_max 7
_diffrn_reflns_limit_h_min -7
_diffrn_reflns_limit_k_max 5
_diffrn_reflns_limit_k_min -5
_diffrn_reflns_limit_l_max 10
_diffrn_reflns_limit_l_min -10
_diffrn_reflns_number 1288
_diffrn_reflns_point_group_measured_fraction_full 0.223
_diffrn_reflns_point_group_measured_fraction_max 0.534
_diffrn_reflns_theta_full 16.950
_diffrn_reflns_theta_max 12.602
_diffrn_reflns_theta_min 2.139
_diffrn_source Diamond
_exptl_absorpt_coefficient_mu 3.058
_exptl_absorpt_correction_type none
_exptl_crystal_colour 'clear pink'
_exptl_crystal_colour_lustre clear
_exptl_crystal_colour_primary pink
_exptl_crystal_density_diffrn 2.700
_exptl_crystal_description needle
_exptl_crystal_F_000 764
_exptl_crystal_preparation 'Solvothermal synthesis,Magnetic properties,Negative Linear Compressibility'
_exptl_crystal_recrystallization_method 'crash cooling'
_exptl_crystal_size_max 0.103
_exptl_crystal_size_mid 0.036
_exptl_crystal_size_min 0.011
_refine_diff_density_max 0.734
_refine_diff_density_min -0.440
_refine_diff_density_rms 0.126
_refine_ls_extinction_method none
_refine_ls_goodness_of_fit_ref 0.772
_refine_ls_hydrogen_treatment mixed
_refine_ls_matrix_type full
_refine_ls_number_parameters 63
_refine_ls_number_reflns 203
_refine_ls_number_restraints 93
_refine_ls_restrained_S_all 0.658
_refine_ls_R_factor_all 0.0635
_refine_ls_R_factor_gt 0.0420
_refine_ls_shift/su_max 0.000
_refine_ls_shift/su_mean 0.000
_refine_ls_structure_factor_coef Fsqd
_refine_ls_weighting_details 'w=1/[\s^2^(Fo^2^)+(0.0725P)^2^] where P=(Fo^2^+2Fc^2^)/3'
_refine_ls_weighting_scheme calc
_refine_ls_wR_factor_gt 0.0992
_refine_ls_wR_factor_ref 0.1038
_reflns_Friedel_coverage 0.000
_reflns_number_gt 102
_reflns_number_total 203
_reflns_threshold_expression 'I > 2\s(I)'
_cod_data_source_file d3cc06208b2.cif
_cod_data_source_block 34_gua03
_cod_depositor_comments 'Adding full bibliography for 7132745--7132763.cif.'
_cod_database_code 7132751
_shelxl_version_number 2013-4
_shelx_space_group_comment
;
The symmetry employed for this shelxl refinement is uniquely defined
by the following loop, which should always be used as a source of
symmetry information in preference to the above space-group names.
They are only intended as comments.
;
_shelx_estimated_absorpt_t_max 0.967
_shelx_estimated_absorpt_t_min 0.744
_olex2_refinement_description
;
1. Fixed Uiso
 At 1.2 times of:
  All C(H) groups, All N(H,H,H) groups
2. Restrained distances
 N1-H1A
 0.9 with sigma of 0.05
 H1A-C4
 2 with sigma of 0.02
3. Restrained planarity
 O4_$1, O3, C3, O4, C3_$1, O3_$1
 with sigma of 0.1
 N2, C4, H2A, H2B, N1, N2_$2, H1A, H1A_$2, H2A_$2, H2B_$2
 with sigma of 0.1
 N1, C4, N2, H1A, H2A, H2B
 with sigma of 0.1
4. Uiso/Uaniso restraints and constraints
Uanis(O1) \\sim Ueq, Uanis(C1) \\sim Ueq: with sigma of 0.05 and sigma for
terminal atoms of 0.1
Uanis(O3) \\sim Ueq, Uanis(C3) \\sim Ueq, Uanis(O4) \\sim Ueq: with sigma of
0.05 and sigma for terminal atoms of 0.1
Uanis(C4) \\sim Ueq, Uanis(N1) \\sim Ueq: with sigma of 0.02 and sigma for
terminal atoms of 0.04
Uanis(O2) \\sim Ueq, Uanis(C2) \\sim Ueq: with sigma of 0.04 and sigma for
terminal atoms of 0.08
Uanis(O1) = Uanis(C1)
Uanis(O3) = Uanis(O4)
Uanis(C3) = Uanis(O3) = Uanis(O4)
Uanis(C2) = Uanis(O2)
5. Rigid body (RIGU) restrains
 O2, C2
 with sigma for 1-2 distances of 0.002 and sigma for 1-3 distances of 0.002
 O1, C1
 with sigma for 1-2 distances of 0.002 and sigma for 1-3 distances of 0.002
 O3, C3, O4
 with sigma for 1-2 distances of 0.002 and sigma for 1-3 distances of 0.002
 C4, N1
 with sigma for 1-2 distances of 0.002 and sigma for 1-3 distances of 0.002
 C4, N2
 with sigma for 1-2 distances of 0.004 and sigma for 1-3 distances of 0.004
 Er1, O1
 with sigma for 1-2 distances of 0.004 and sigma for 1-3 distances of 0.004
6.a Aromatic/amide H refined with riding coordinates:
 C2(H2), C1(H1)
6.b X=CH2 refined with riding coordinates:
 N2(H2A,H2B)
;
_olex2_exptl_crystal_mounting_method 'in a DAC with PTM of 4:1methanol:ethanol.'
_olex2_submission_original_sample_id 34_GUA03
_olex2_submission_special_instructions 'No special instructions were received'

loop_
_space_group_symop_operation_xyz
'x, y, z'
'-x+1/2, -y, z'
'-x, y, -z+1/2'
'x+1/2, -y, -z+1/2'
'-x, -y, -z'
'x-1/2, y, -z'
'x, -y, z-1/2'
'-x-1/2, y, z-1/2'

loop_
_atom_site_label
_atom_site_type_symbol
_atom_site_fract_x
_atom_site_fract_y
_atom_site_fract_z
_atom_site_U_iso_or_equiv
_atom_site_adp_type
_atom_site_occupancy
_atom_site_site_symmetry_order
_atom_site_calc_flag
_atom_site_refinement_flags_posn
_atom_site_refinement_flags_adp
_atom_site_refinement_flags_occupancy
_atom_site_disorder_assembly
_atom_site_disorder_group
Er1 Er 0.2500 0.5000 0.6174(3) 0.080(2) Uani 1 2 d S TU P . .
O2 O 0.243(3) 0.835(2) 0.653(2) 0.082(12) Uani 1 1 d . U . . .
O4 O 0.507(3) 0.341(5) 0.436(3) 0.125(11) Uani 1 1 d . U . . .
O1 O 0.444(4) 0.495(4) 0.694(4) 0.137(11) Uani 1 1 d . U . . .
O3 O 0.344(3) 0.316(4) 0.524(3) 0.125(11) Uani 1 1 d . U . . .
C2 C 0.2500 1.0000 0.621(4) 0.082(12) Uani 1 2 d S TU P . .
H2 H 0.2500 1.0000 0.5738 0.099 Uiso 1 2 calc R U P . .
C3 C 0.451(4) 0.392(7) 0.489(3) 0.125(11) Uani 1 1 d . U . . .
C1 C 0.5000 0.422(11) 0.7500 0.137(11) Uani 1 2 d S TU P . .
H1 H 0.5000 0.2791 0.7500 0.165 Uiso 1 2 calc R U P . .
C4 C 0.2500 1.0000 0.340(5) 0.090(18) Uani 1 2 d DS TU P . .
N1 N 0.2500 1.0000 0.405(8) 0.15(2) Uani 1 2 d DS TU P . .
N2 N 0.334(3) 1.138(4) 0.302(4) 0.14(2) Uani 1 1 d . U . . .
H2A H 0.3920 1.2338 0.3207 0.169 Uiso 1 1 calc R U . . .
H2B H 0.3289 1.1300 0.2579 0.169 Uiso 1 1 calc R U . . .
H1A H 0.306(18) 1.09(3) 0.434(8) 0.169 Uiso 1 1 d D U . . .

loop_
_atom_site_aniso_label
_atom_site_aniso_U_11
_atom_site_aniso_U_22
_atom_site_aniso_U_33
_atom_site_aniso_U_23
_atom_site_aniso_U_13
_atom_site_aniso_U_12
Er1 0.1007(18) 0.0437(17) 0.094(7) 0.000 0.000 -0.0133(19)
O2 0.153(14) 0.020(12) 0.07(3) -0.015(11) -0.02(2) 0.00(2)
O4 0.130(16) 0.121(13) 0.12(3) -0.014(19) 0.05(2) -0.045(10)
O1 0.192(17) 0.069(14) 0.15(2) 0.02(2) -0.054(17) -0.033(18)
O3 0.130(16) 0.121(13) 0.12(3) -0.014(19) 0.05(2) -0.045(10)
C2 0.153(14) 0.020(12) 0.07(3) -0.015(11) -0.02(2) 0.00(2)
C3 0.130(16) 0.121(13) 0.12(3) -0.014(19) 0.05(2) -0.045(10)
C1 0.192(17) 0.069(14) 0.15(2) 0.02(2) -0.054(17) -0.033(18)
C4 0.08(2) 0.09(2) 0.10(3) 0.000 0.000 -0.032(19)
N1 0.22(4) 0.12(3) 0.10(3) 0.000 0.000 -0.05(3)
N2 0.16(3) 0.13(2) 0.13(5) 0.01(3) 0.03(3) -0.07(2)

loop_
_atom_type_symbol
_atom_type_description
_atom_type_scat_dispersion_real
_atom_type_scat_dispersion_imag
_atom_type_scat_source
C C -0.0004 0.0007 'International Tables Vol C Tables 4.2.6.8 and 6.1.1.4'
H H 0.0000 0.0000 'International Tables Vol C Tables 4.2.6.8 and 6.1.1.4'
Er Er -0.9218 2.6017 'International Tables Vol C Tables 4.2.6.8 and 6.1.1.4'
N N -0.0004 0.0014 'International Tables Vol C Tables 4.2.6.8 and 6.1.1.4'
O O 0.0006 0.0026 'International Tables Vol C Tables 4.2.6.8 and 6.1.1.4'

loop_
_geom_angle_atom_site_label_1
_geom_angle_atom_site_label_2
_geom_angle_atom_site_label_3
_geom_angle
_geom_angle_site_symmetry_1
_geom_angle_site_symmetry_3
_geom_angle_publ_flag
O2 Er1 O2 144(2) . 2_565 ?
O2 Er1 O4 121.8(9) . 6_556 ?
O2 Er1 O4 74.9(11) 2_565 6_556 ?
O2 Er1 O4 121.8(9) 2_565 5_666 ?
O2 Er1 O4 74.9(11) . 5_666 ?
O2 Er1 O3 75.0(13) . 2_565 ?
O2 Er1 O3 138.0(13) 2_565 2_565 ?
O2 Er1 O3 75.0(13) 2_565 . ?
O2 Er1 O3 138.0(13) . . ?
O4 Er1 O4 128(3) 6_556 5_666 ?
O1 Er1 O2 75.8(11) 2_565 . ?
O1 Er1 O2 79.3(13) 2_565 2_565 ?
O1 Er1 O2 75.8(11) . 2_565 ?
O1 Er1 O2 79.3(13) . . ?
O1 Er1 O4 149.4(13) 2_565 5_666 ?
O1 Er1 O4 75.8(19) . 5_666 ?
O1 Er1 O4 75.8(19) 2_565 6_556 ?
O1 Er1 O4 149.4(13) . 6_556 ?
O1 Er1 O1 90(3) 2_565 . ?
O1 Er1 O3 142.4(11) 2_565 . ?
O1 Er1 O3 109.1(18) 2_565 2_565 ?
O1 Er1 O3 142.4(11) . 2_565 ?
O1 Er1 O3 109.1(18) . . ?
O3 Er1 O4 71.3(14) 2_565 5_666 ?
O3 Er1 O4 71.3(14) . 6_556 ?
O3 Er1 O4 68.1(13) . 5_666 ?
O3 Er1 O4 68.1(13) 2_565 6_556 ?
O3 Er1 O3 75(2) 2_565 . ?
C2 O2 Er1 132(4) . . ?
C3 O4 Er1 124(4) . 5_666 ?
C1 O1 Er1 149(3) . . ?
C3 O3 Er1 117(4) . . ?
O2 C2 O2 120(7) 2_575 . ?
O2 C2 H2 120.1 2_575 . ?
O2 C2 H2 120.1 . . ?
O4 C3 C3 107(6) . 5_666 ?
O3 C3 O4 130(7) . . ?
O3 C3 C3 123(7) . 5_666 ?
O1 C1 O1 136(9) . 3_656 ?
O1 C1 H1 112.1 3_656 . ?
O1 C1 H1 112.1 . . ?
N1 C4 N2 124(5) . . ?
N1 C4 N2 124(5) . 2_575 ?
N2 C4 N2 112(9) 2_575 . ?
C4 N1 H1A 128(10) . . ?
C4 N2 H2A 120.0 . . ?
C4 N2 H2B 120.0 . . ?
H2A N2 H2B 120.0 . . ?

loop_
_geom_bond_atom_site_label_1
_geom_bond_atom_site_label_2
_geom_bond_distance
_geom_bond_site_symmetry_2
_geom_bond_publ_flag
Er1 O2 2.289(19) . ?
Er1 O2 2.289(19) 2_565 ?
Er1 O4 2.40(3) 5_666 ?
Er1 O4 2.40(3) 6_556 ?
Er1 O1 2.14(5) . ?
Er1 O1 2.14(5) 2_565 ?
Er1 O3 2.31(5) 2_565 ?
Er1 O3 2.31(5) . ?
O2 C2 1.25(5) . ?
O4 Er1 2.40(3) 5_666 ?
O4 C3 1.19(8) . ?
O1 C1 1.27(5) . ?
O3 C3 1.18(5) . ?
C2 O2 1.25(5) 2_575 ?
C2 H2 0.9300 . ?
C3 C3 1.65(11) 5_666 ?
C1 O1 1.27(5) 3_656 ?
C1 H1 0.9300 . ?
C4 N1 1.28(18) . ?
C4 N2 1.34(7) 2_575 ?
C4 N2 1.34(7) . ?
N1 H1A 0.93(6) . ?
N2 H2A 0.8600 . ?
N2 H2B 0.8600 . ?

loop_
_geom_torsion_atom_site_label_1
_geom_torsion_atom_site_label_2
_geom_torsion_atom_site_label_3
_geom_torsion_atom_site_label_4
_geom_torsion
_geom_torsion_site_symmetry_1
_geom_torsion_site_symmetry_2
_geom_torsion_site_symmetry_3
_geom_torsion_site_symmetry_4
_geom_torsion_publ_flag
Er1 O2 C2 O2 -175(2) . . . 2_575 ?
Er1 O4 C3 O3 -172(2) 5_666 . . . ?
Er1 O4 C3 C3 9(3) 5_666 . . 5_666 ?
Er1 O1 C1 O1 -130(10) . . . 3_656 ?
Er1 O3 C3 O4 -172(3) . . . . ?
Er1 O3 C3 C3 8(3) . . . 5_666 ?
